data_2233965
loop_
_publ_author_name
'\,Celik, \'Ismail'
'Akkurt, Mehmet'
'Tutar, Ahmet'
'Erenler, Ramazan'
'Garc\'ia-Granda, Santiago'

_publ_section_title
;
 2,3-Dihydro-1<i>H</i>-cyclopenta[<i>b</i>]naphthalen-1-ol
;
_journal_coeditor_code QM2052
_journal_issue 3
_journal_name_full 'Acta Crystallographica Section E'
_journal_page_first o687
_journal_paper_doi 10.1107/S1600536812005181
_journal_volume 68
_journal_year 2012
_chemical_formula_iupac 'C13 H12 O'
_chemical_formula_moiety 'C13 H12 O'
_chemical_formula_sum 'C13 H12 O'
_chemical_formula_weight 184.23
_chemical_name_systematic
;
2,3-Dihydro-1<i>H</i>-cyclopenta[<i>b</i>]naphthalen-1-ol
;
_space_group_IT_number 88
_symmetry_cell_setting tetragonal
_symmetry_space_group_name_Hall '-I 4ad'
_symmetry_space_group_name_H-M 'I 41/a :2'
_atom_sites_solution_hydrogens geom
_atom_sites_solution_primary direct
_atom_sites_solution_secondary difmap
_cell_angle_alpha 90
_cell_angle_beta 90
_cell_angle_gamma 90
_cell_formula_units_Z 16
_cell_length_a 25.3105(4)
_cell_length_b 25.3105(4)
_cell_length_c 6.0995(2)
_cell_measurement_reflns_used 2801
_cell_measurement_temperature 298.6(6)
_cell_measurement_theta_max 68.0415
_cell_measurement_theta_min 3.4896
_cell_volume 3907.47(16)
_computing_cell_refinement 'CrysAlis PRO (Agilent, 2011)'
_computing_data_collection 'CrysAlis PRO (Agilent, 2011)'
_computing_data_reduction 'CrysAlis PRO (Agilent, 2011)'
_computing_molecular_graphics 'ORTEP-3 for Windows (Farrugia, 1997)'
_computing_publication_material 'WinGX (Farrugia, 1999) and PLATON (Spek, 2009)'
_computing_structure_refinement 'SHELXL97 (Sheldrick, 2008)'
_computing_structure_solution 'SHELXS97 (Sheldrick, 2008)'
_diffrn_ambient_temperature 298.6(6)
_diffrn_detector_area_resol_mean 10.2673
_diffrn_measured_fraction_theta_full 0.996
_diffrn_measured_fraction_theta_max 0.996
_diffrn_measurement_device_type 'Agilent Xcalibur Ruby Gemini'
_diffrn_measurement_method '\w scans'
_diffrn_radiation_monochromator graphite
_diffrn_radiation_source 'Enhance (Cu) X-ray Source'
_diffrn_radiation_type 'Cu K\a'
_diffrn_radiation_wavelength 1.5418
_diffrn_reflns_av_R_equivalents 0.0259
_diffrn_reflns_av_sigmaI/netI 0.0227
_diffrn_reflns_limit_h_max 18
_diffrn_reflns_limit_h_min -30
_diffrn_reflns_limit_k_max 28
_diffrn_reflns_limit_k_min -25
_diffrn_reflns_limit_l_max 6
_diffrn_reflns_limit_l_min -7
_diffrn_reflns_number 5702
_diffrn_reflns_reduction_process
;
;
_diffrn_reflns_theta_full 68.16
_diffrn_reflns_theta_max 68.16
_diffrn_reflns_theta_min 3.49
_exptl_absorpt_coefficient_mu 0.606
_exptl_absorpt_correction_T_max 0.936
_exptl_absorpt_correction_T_min 0.884
_exptl_absorpt_correction_type multi-scan
_exptl_absorpt_process_details '(CrysAlis PRO; Agilent, 2011)'
_exptl_crystal_colour colourless
_exptl_crystal_density_diffrn 1.253
_exptl_crystal_density_method 'Not Measured'
_exptl_crystal_description needle
_exptl_crystal_F_000 1568
_exptl_crystal_size_max 0.46
_exptl_crystal_size_mid 0.17
_exptl_crystal_size_min 0.11
_refine_diff_density_max 0.097
_refine_diff_density_min -0.167
_refine_ls_extinction_method none
_refine_ls_goodness_of_fit_ref 1.042
_refine_ls_hydrogen_treatment mixed
_refine_ls_matrix_type full
_refine_ls_number_parameters 131
_refine_ls_number_reflns 1791
_refine_ls_number_restraints 0
_refine_ls_restrained_S_all 1.042
_refine_ls_R_factor_all 0.0485
_refine_ls_R_factor_gt 0.0439
_refine_ls_shift/su_max 0.000
_refine_ls_shift/su_mean 0.000
_refine_ls_structure_factor_coef Fsqd
_refine_ls_weighting_details 'calc w=1/[\s^2^(Fo^2^)+(0.0709P)^2^+0.8441P] where P=(Fo^2^+2Fc^2^)/3'
_refine_ls_weighting_scheme calc
_refine_ls_wR_factor_gt 0.1196
_refine_ls_wR_factor_ref 0.1259
_reflns_number_gt 1580
_reflns_number_total 1791
_reflns_threshold_expression I>2\s(I)
_cod_data_source_file qm2052.cif
_cod_data_source_block I
_cod_original_cell_volume 3907.47(18)
_cod_original_sg_symbol_H-M 'I 41/a'
_cod_database_code 2233965
_cod_database_fobs_code 2233965

loop_
_symmetry_equiv_pos_site_id
_symmetry_equiv_pos_as_xyz
1 x,y,z
2 3/4-y,1/4+x,1/4+z
3 1/2-x,-y,1/2+z
4 3/4+y,3/4-x,3/4+z
5 -x,-y,-z
6 1/4+y,3/4-x,3/4-z
7 1/2+x,y,1/2-z
8 1/4-y,1/4+x,1/4-z
9 1/2+x,1/2+y,1/2+z
10 1/4-y,3/4+x,3/4+z
11 -x,1/2-y,z
12 1/4+y,1/4-x,1/4+z
13 1/2-x,1/2-y,1/2-z
14 3/4+y,1/4-x,1/4-z
15 x,1/2+y,-z
16 3/4-y,3/4+x,3/4-z

loop_
_atom_site_aniso_label
_atom_site_aniso_U_11
_atom_site_aniso_U_22
_atom_site_aniso_U_33
_atom_site_aniso_U_12
_atom_site_aniso_U_13
_atom_site_aniso_U_23
O1 0.0583(6) 0.0621(6) 0.0686(7) -0.0038(4) -0.0021(5) -0.0055(5)
C1 0.0597(8) 0.0665(8) 0.0614(9) -0.0024(6) 0.0036(7) 0.0065(7)
C2 0.0656(9) 0.0701(9) 0.0924(13) -0.0087(7) 0.0122(9) -0.0013(9)
C3 0.0583(9) 0.0830(11) 0.0987(14) -0.0093(8) 0.0023(9) -0.0230(10)
C4 0.0569(8) 0.0917(11) 0.0666(10) 0.0124(7) -0.0110(7) -0.0251(9)
C5 0.0505(7) 0.0668(8) 0.0476(7) 0.0136(6) -0.0029(5) -0.0088(6)
C6 0.0464(6) 0.0588(7) 0.0464(7) 0.0077(5) 0.0019(5) 0.0000(5)
C7 0.0496(6) 0.0603(7) 0.0384(6) 0.0049(5) -0.0036(5) 0.0053(5)
C8 0.0510(7) 0.0548(7) 0.0402(6) 0.0094(5) 0.0042(5) 0.0032(5)
C9 0.0703(8) 0.0599(8) 0.0396(7) 0.0203(6) 0.0043(6) 0.0058(6)
C10 0.0687(9) 0.0767(9) 0.0391(7) 0.0237(7) -0.0097(6) -0.0025(6)
C11 0.1115(14) 0.0666(9) 0.0485(8) 0.0158(9) 0.0098(8) 0.0158(7)
C12 0.0947(12) 0.0727(10) 0.0707(11) -0.0038(9) 0.0191(9) 0.0210(8)
C13 0.0636(8) 0.0532(7) 0.0541(8) 0.0046(6) 0.0085(6) 0.0034(6)

loop_
_atom_site_type_symbol
_atom_site_label
_atom_site_fract_x
_atom_site_fract_y
_atom_site_fract_z
_atom_site_U_iso_or_equiv
_atom_site_thermal_displace_type
_atom_site_calc_flag
_atom_site_refinement_flags
_atom_site_occupancy
O O1 0.18860(4) 0.01236(4) 0.19317(19) 0.0630(4) Uani d . 1.000
C C1 0.03049(6) -0.12900(6) 0.2324(3) 0.0625(5) Uani d . 1.000
C C2 -0.00864(7) -0.16213(7) 0.1633(3) 0.0760(6) Uani d . 1.000
C C3 -0.03313(7) -0.15412(8) -0.0393(4) 0.0800(7) Uani d . 1.000
C C4 -0.01801(6) -0.11348(7) -0.1700(3) 0.0717(6) Uani d . 1.000
C C5 0.02266(5) -0.07803(6) -0.1061(2) 0.0550(4) Uani d . 1.000
C C6 0.04727(5) -0.08598(5) 0.1014(2) 0.0505(4) Uani d . 1.000
C C7 0.08716(5) -0.05063(5) 0.1706(2) 0.0494(4) Uani d . 1.000
C C8 0.10205(5) -0.00984(5) 0.0392(2) 0.0487(4) Uani d . 1.000
C C9 0.07840(6) -0.00232(5) -0.1682(2) 0.0566(4) Uani d . 1.000
C C10 0.03969(6) -0.03549(6) -0.2388(2) 0.0615(5) Uani d . 1.000
C C11 0.10340(8) 0.04480(6) -0.2785(3) 0.0755(6) Uani d . 1.000
C C12 0.15329(8) 0.05519(7) -0.1448(3) 0.0794(6) Uani d . 1.000
C C13 0.14311(6) 0.03180(5) 0.0832(2) 0.0570(4) Uani d . 1.000
H H1 0.04640 -0.13480 0.36780 0.0750 Uiso c R 1.000
H H1O 0.2035(8) -0.0143(8) 0.108(3) 0.084(6) Uiso d . 1.000
H H2 -0.01910 -0.19020 0.25160 0.0910 Uiso c R 1.000
H H3 -0.05990 -0.17680 -0.08470 0.0960 Uiso c R 1.000
H H4 -0.03470 -0.10870 -0.30450 0.0860 Uiso c R 1.000
H H7 0.10330 -0.05530 0.30630 0.0590 Uiso c R 1.000
H H10 0.02430 -0.03020 -0.37550 0.0740 Uiso c R 1.000
H H11A 0.07990 0.07510 -0.27460 0.0910 Uiso c R 1.000
H H11B 0.11210 0.03690 -0.42990 0.0910 Uiso c R 1.000
H H12A 0.16010 0.09280 -0.13440 0.0950 Uiso c R 1.000
H H12B 0.18360 0.03830 -0.21260 0.0950 Uiso c R 1.000
H H13 0.12710 0.05930 0.17480 0.0680 Uiso c R 1.000

loop_
_atom_type_symbol
_atom_type_description
_atom_type_scat_dispersion_real
_atom_type_scat_dispersion_imag
_atom_type_scat_source
C C 0.0181 0.0091 ' International Tables Vol C Tables 4.2.6.8 and 6.1.1.4'
H H 0.0000 0.0000 ' International Tables Vol C Tables 4.2.6.8 and 6.1.1.4'
O O 0.0492 0.0322 ' International Tables Vol C Tables 4.2.6.8 and 6.1.1.4'

loop_
_exptl_crystal_face_index_h
_exptl_crystal_face_index_k
_exptl_crystal_face_index_l
_exptl_crystal_face_perp_dist
-12 12 0 0.0852
12 -12 0 0.0852
-1 -2 4 0.2196
1 2 -4 0.2196
-11 -12 0 0.0541
11 12 0 0.0541

loop_
_geom_angle_atom_site_label_1
_geom_angle_atom_site_label_2
_geom_angle_atom_site_label_3
_geom_angle
_geom_angle_publ_flag
C13 O1 H1O 108.4(12) no
C2 C1 C6 121.07(16) no
C1 C2 C3 120.40(17) no
C2 C3 C4 120.31(17) no
C3 C4 C5 121.49(16) no
C4 C5 C6 118.13(13) no
C6 C5 C10 118.86(12) no
C4 C5 C10 123.02(13) no
C1 C6 C5 118.61(12) no
C5 C6 C7 119.22(12) no
C1 C6 C7 122.18(12) no
C6 C7 C8 120.16(11) no
C7 C8 C9 120.84(12) no
C7 C8 C13 128.17(11) no
C9 C8 C13 110.99(11) no
C8 C9 C10 120.37(12) no
C8 C9 C11 109.16(13) no
C10 C9 C11 130.46(13) no
C5 C10 C9 120.55(12) no
C9 C11 C12 104.18(14) no
C11 C12 C13 106.21(15) no
O1 C13 C12 115.20(13) no
C8 C13 C12 102.99(11) no
O1 C13 C8 113.68(10) no
C2 C1 H1 119.00 no
C6 C1 H1 120.00 no
C1 C2 H2 120.00 no
C3 C2 H2 120.00 no
C2 C3 H3 120.00 no
C4 C3 H3 120.00 no
C3 C4 H4 119.00 no
C5 C4 H4 119.00 no
C6 C7 H7 120.00 no
C8 C7 H7 120.00 no
C5 C10 H10 120.00 no
C9 C10 H10 120.00 no
C9 C11 H11A 111.00 no
C9 C11 H11B 111.00 no
C12 C11 H11A 111.00 no
C12 C11 H11B 111.00 no
H11A C11 H11B 109.00 no
C11 C12 H12A 111.00 no
C11 C12 H12B 111.00 no
C13 C12 H12A 110.00 no
C13 C12 H12B 110.00 no
H12A C12 H12B 109.00 no
O1 C13 H13 108.00 no
C8 C13 H13 108.00 no
C12 C13 H13 108.00 no

loop_
_geom_bond_atom_site_label_1
_geom_bond_atom_site_label_2
_geom_bond_distance
_geom_bond_publ_flag
O1 C13 1.4205(18) no
O1 H1O 0.93(2) no
C1 C6 1.416(2) no
C1 C2 1.364(2) no
C2 C3 1.397(3) no
C3 C4 1.357(3) no
C4 C5 1.420(2) no
C5 C10 1.414(2) no
C5 C6 1.4249(17) no
C6 C7 1.4135(18) no
C7 C8 1.3603(18) no
C8 C13 1.5043(19) no
C8 C9 1.4124(18) no
C9 C10 1.360(2) no
C9 C11 1.508(2) no
C11 C12 1.526(3) no
C12 C13 1.533(2) no
C1 H1 0.9300 no
C2 H2 0.9300 no
C3 H3 0.9300 no
C4 H4 0.9300 no
C7 H7 0.9300 no
C10 H10 0.9300 no
C11 H11A 0.9700 no
C11 H11B 0.9700 no
C12 H12A 0.9700 no
C12 H12B 0.9700 no
C13 H13 0.9800 no

loop_
_geom_hbond_atom_site_label_D
_geom_hbond_atom_site_label_H
_geom_hbond_atom_site_label_A
_geom_hbond_site_symmetry_A
_geom_hbond_distance_DH
_geom_hbond_distance_HA
_geom_hbond_distance_DA
_geom_hbond_angle_DHA
_geom_hbond_publ_flag
O1 H1O O1 10_544 0.93(2) 1.78(2) 2.7113(15) 174.4(18) yes
C3 H3 Cg2 16_444 0.93 2.71 3.633(2) 171 yes
C11 H11A Cg2 5_555 0.97 2.89 3.706(2) 142 yes

loop_
_geom_torsion_atom_site_label_1
_geom_torsion_atom_site_label_2
_geom_torsion_atom_site_label_3
_geom_torsion_atom_site_label_4
_geom_torsion
_geom_torsion_publ_flag
C6 C1 C2 C3 -0.1(3) no
C2 C1 C6 C5 -0.4(2) no
C2 C1 C6 C7 179.04(14) no
C1 C2 C3 C4 0.4(3) no
C2 C3 C4 C5 -0.1(3) no
C3 C4 C5 C6 -0.4(2) no
C3 C4 C5 C10 179.53(16) no
C4 C5 C6 C1 0.7(2) no
C4 C5 C6 C7 -178.80(13) no
C10 C5 C6 C1 -179.26(13) no
C10 C5 C6 C7 1.25(19) no
C4 C5 C10 C9 179.17(14) no
C6 C5 C10 C9 -0.9(2) no
C1 C6 C7 C8 179.97(13) no
C5 C6 C7 C8 -0.57(19) no
C6 C7 C8 C9 -0.50(19) no
C6 C7 C8 C13 179.66(12) no
C7 C8 C9 C10 0.9(2) no
C7 C8 C9 C11 -178.70(13) no
C13 C8 C9 C10 -179.25(13) no
C13 C8 C9 C11 1.16(16) no
C7 C8 C13 O1 38.33(19) no
C7 C8 C13 C12 163.67(14) no
C9 C8 C13 O1 -141.52(12) no
C9 C8 C13 C12 -16.18(15) no
C8 C9 C10 C5 -0.2(2) no
C11 C9 C10 C5 179.32(15) no
C8 C9 C11 C12 14.52(17) no
C10 C9 C11 C12 -165.02(16) no
C9 C11 C12 C13 -24.27(17) no
C11 C12 C13 O1 148.97(12) no
C11 C12 C13 C8 24.64(16) no

loop_
_cod_related_entry_id
_cod_related_entry_database
_cod_related_entry_code
1 ChemSpider 13312290
